data_4510721
loop_
_publ_author_name
'Mohapatra, Balaram'
'Verma, Sandeep'

_publ_section_title
;
 Crystal Engineering with Modified 2-Aminopurine and Group 12 Metal Ions
;
_journal_issue 7
_journal_name_full 'Crystal Growth &amp; Design'
_journal_page_first 2716
_journal_paper_doi 10.1021/cg4006168
_journal_volume 13
_journal_year 2013
_chemical_formula_sum 'C12 H19 N5 O5 Zn'
_chemical_formula_weight 378.69
_chemical_name_systematic
;
 ?
;
_space_group_IT_number 2
_symmetry_cell_setting triclinic
_symmetry_space_group_name_Hall '-P 1'
_symmetry_space_group_name_H-M 'P -1'
_atom_sites_solution_hydrogens geom
_atom_sites_solution_primary direct
_atom_sites_solution_secondary difmap
_audit_creation_method SHELXL-97
_cell_angle_alpha 85.705(5)
_cell_angle_beta 87.256(5)
_cell_angle_gamma 80.423(5)
_cell_formula_units_Z 2
_cell_length_a 7.626(5)
_cell_length_b 9.537(5)
_cell_length_c 11.045(5)
_cell_measurement_reflns_used 3016
_cell_measurement_temperature 100(2)
_cell_measurement_theta_max 26.0
_cell_measurement_theta_min 1.9
_cell_volume 789.4(8)
_computing_structure_refinement 'SHELXL-97 (Sheldrick, 1997)'
_diffrn_ambient_temperature 100(2)
_diffrn_measured_fraction_theta_full 0.970
_diffrn_measured_fraction_theta_max 0.970
_diffrn_radiation_monochromator graphite
_diffrn_radiation_source 'fine-focus sealed tube'
_diffrn_radiation_type MoK\a
_diffrn_radiation_wavelength 0.71069
_diffrn_reflns_av_R_equivalents 0.0270
_diffrn_reflns_av_sigmaI/netI 0.0492
_diffrn_reflns_limit_h_max 9
_diffrn_reflns_limit_h_min -6
_diffrn_reflns_limit_k_max 11
_diffrn_reflns_limit_k_min -11
_diffrn_reflns_limit_l_max 13
_diffrn_reflns_limit_l_min -12
_diffrn_reflns_number 4428
_diffrn_reflns_theta_full 26.00
_diffrn_reflns_theta_max 26.00
_diffrn_reflns_theta_min 1.85
_exptl_absorpt_coefficient_mu 1.589
_exptl_absorpt_correction_T_max 0.740
_exptl_absorpt_correction_T_min 0.712
_exptl_absorpt_correction_type psi-scan
_exptl_absorpt_process_details '(North et al., 1968)'
_exptl_crystal_colour COLOURLESS
_exptl_crystal_density_diffrn 1.593
_exptl_crystal_density_method 'not measured'
_exptl_crystal_description BLOCK
_exptl_crystal_F_000 392
_exptl_crystal_size_max 0.22
_exptl_crystal_size_mid 0.21
_exptl_crystal_size_min 0.19
_refine_diff_density_max 1.100
_refine_diff_density_min -1.230
_refine_diff_density_rms 0.187
_refine_ls_extinction_method none
_refine_ls_goodness_of_fit_ref 1.166
_refine_ls_hydrogen_treatment mixed
_refine_ls_matrix_type full
_refine_ls_number_parameters 216
_refine_ls_number_reflns 3016
_refine_ls_number_restraints 0
_refine_ls_restrained_S_all 1.166
_refine_ls_R_factor_all 0.0664
_refine_ls_R_factor_gt 0.0557
_refine_ls_shift/su_max 0.000
_refine_ls_shift/su_mean 0.000
_refine_ls_structure_factor_coef Fsqd
_refine_ls_weighting_details 'calc w=1/[\s^2^(Fo^2^)+(0.1180P)^2^+2.3868P] where P=(Fo^2^+2Fc^2^)/3'
_refine_ls_weighting_scheme calc
_refine_ls_wR_factor_gt 0.1481
_refine_ls_wR_factor_ref 0.2014
_reflns_number_gt 2691
_reflns_number_total 3016
_reflns_threshold_expression >2sigma(I)
_cod_data_source_file cg4006168_si_002.cif
_cod_data_source_block Complex2
_cod_database_code 4510721

loop_
_symmetry_equiv_pos_as_xyz
'x, y, z'
'-x, -y, -z'

loop_
_atom_site_label
_atom_site_type_symbol
_atom_site_fract_x
_atom_site_fract_y
_atom_site_fract_z
_atom_site_U_iso_or_equiv
_atom_site_adp_type
_atom_site_occupancy
_atom_site_symmetry_multiplicity
_atom_site_calc_flag
_atom_site_refinement_flags
Zn1 Zn 0.67208(7) 0.23581(6) 0.45375(4) 0.0179(3) Uani 1 1 d .
O2 O 0.9512(5) 0.2890(4) 0.3916(3) 0.0240(8) Uani 1 1 d .
O3 O 0.7223(6) -0.0641(4) 0.4186(3) 0.0274(9) Uani 1 1 d .
N9 N 0.8441(5) 0.0092(4) 0.7771(3) 0.0159(8) Uani 1 1 d .
N3 N 0.7477(6) 0.1588(4) 0.9431(4) 0.0172(8) Uani 1 1 d .
O1 O 0.7091(5) 0.4460(4) 0.4209(3) 0.0216(8) Uani 1 1 d .
O4 O 0.6684(5) 0.1373(4) 0.3046(3) 0.0212(8) Uani 1 1 d .
O1W O 0.4041(5) 0.2963(4) 0.4854(3) 0.0238(8) Uani 1 1 d .
C9 C 0.9150(7) -0.1234(5) 0.8480(5) 0.0201(10) Uani 1 1 d .
H9A H 0.9713 -0.0999 0.9190 0.024 Uiso 1 1 calc R
H9B H 1.0053 -0.1798 0.7990 0.024 Uiso 1 1 calc R
N7 N 0.7416(6) 0.1563(5) 0.6214(4) 0.0182(9) Uani 1 1 d .
C6 C 0.6138(7) 0.3610(5) 0.7574(4) 0.0168(10) Uani 1 1 d .
H6 H 0.5697 0.4282 0.6963 0.020 Uiso 1 1 calc R
C4 C 0.7640(7) 0.1336(5) 0.8258(5) 0.0176(10) Uani 1 1 d .
N2 N 0.6362(6) 0.3302(5) 1.0765(4) 0.0203(9) Uani 1 1 d .
H2A H 0.6773 0.2712 1.1351 0.024 Uiso 1 1 calc R
H2B H 0.5807 0.4135 1.0916 0.024 Uiso 1 1 calc R
N1 N 0.5936(6) 0.3920(4) 0.8729(4) 0.0200(9) Uani 1 1 d .
C14 C 0.6938(7) 0.0011(5) 0.3185(4) 0.0207(10) Uani 1 1 d .
C5 C 0.7016(7) 0.2270(5) 0.7286(4) 0.0151(9) Uani 1 1 d .
C15 C 0.6939(8) -0.0762(6) 0.2067(5) 0.0247(11) Uani 1 1 d .
H15A H 0.6698 -0.0087 0.1382 0.037 Uiso 1 1 calc R
H15B H 0.6038 -0.1359 0.2152 0.037 Uiso 1 1 calc R
H15C H 0.8082 -0.1340 0.1943 0.037 Uiso 1 1 calc R
C12 C 0.8757(7) 0.4149(6) 0.3863(4) 0.0216(11) Uani 1 1 d .
C10 C 0.7712(7) -0.2116(6) 0.8885(5) 0.0254(11) Uani 1 1 d .
H10A H 0.6784 -0.1549 0.9353 0.031 Uiso 1 1 calc R
H10B H 0.7183 -0.2396 0.8178 0.031 Uiso 1 1 calc R
C8 C 0.8220(7) 0.0281(5) 0.6561(4) 0.0186(10) Uani 1 1 d .
H8 H 0.8601 -0.0426 0.6028 0.022 Uiso 1 1 calc R
C2 C 0.6587(6) 0.2921(5) 0.9617(4) 0.0165(10) Uani 1 1 d .
C11 C 0.8501(8) -0.3426(6) 0.9648(5) 0.0261(12) Uani 1 1 d .
H11A H 0.7585 -0.3975 0.9900 0.039 Uiso 1 1 calc R
H11B H 0.9012 -0.3145 1.0351 0.039 Uiso 1 1 calc R
H11C H 0.9408 -0.3991 0.9178 0.039 Uiso 1 1 calc R
C13 C 0.9698(8) 0.5344(6) 0.3371(5) 0.0270(12) Uani 1 1 d .
H13A H 0.8898 0.6232 0.3402 0.041 Uiso 1 1 calc R
H13B H 1.0091 0.5197 0.2544 0.041 Uiso 1 1 calc R
H13C H 1.0708 0.5367 0.3852 0.041 Uiso 1 1 calc R
H2W H 0.361(10) 0.221(8) 0.524(7) 0.039(19) Uiso 1 1 d .
H1W H 0.365(12) 0.376(10) 0.523(8) 0.06(3) Uiso 1 1 d .

loop_
_atom_site_aniso_label
_atom_site_aniso_U_11
_atom_site_aniso_U_22
_atom_site_aniso_U_33
_atom_site_aniso_U_23
_atom_site_aniso_U_13
_atom_site_aniso_U_12
Zn1 0.0212(4) 0.0183(4) 0.0131(3) -0.0020(2) 0.0000(2) -0.0002(2)
O2 0.024(2) 0.0219(19) 0.0260(19) -0.0058(15) -0.0006(16) -0.0010(16)
O3 0.038(2) 0.0245(19) 0.0206(18) -0.0009(15) -0.0051(16) -0.0073(17)
N9 0.017(2) 0.019(2) 0.0100(18) -0.0005(15) 0.0009(15) 0.0012(16)
N3 0.020(2) 0.020(2) 0.0114(18) -0.0012(15) -0.0004(16) -0.0017(17)
O1 0.0146(17) 0.0225(18) 0.0255(18) -0.0029(14) 0.0032(14) 0.0030(14)
O4 0.027(2) 0.0224(18) 0.0140(16) -0.0051(13) 0.0025(14) -0.0033(15)
O1W 0.025(2) 0.0241(19) 0.0221(18) -0.0065(15) 0.0030(15) -0.0024(16)
C9 0.019(2) 0.018(2) 0.022(2) -0.0015(19) -0.005(2) 0.003(2)
N7 0.017(2) 0.022(2) 0.0136(19) -0.0047(16) 0.0008(16) 0.0020(17)
C6 0.021(2) 0.019(2) 0.010(2) 0.0006(17) 0.0005(18) -0.0022(19)
C4 0.018(2) 0.014(2) 0.021(2) -0.0052(18) -0.0018(19) 0.0008(19)
N2 0.024(2) 0.020(2) 0.015(2) -0.0055(16) -0.0022(17) 0.0027(17)
N1 0.023(2) 0.018(2) 0.018(2) 0.0006(16) 0.0024(17) -0.0031(17)
C14 0.023(3) 0.020(2) 0.018(2) 0.0041(19) 0.000(2) -0.001(2)
C5 0.017(2) 0.020(2) 0.008(2) -0.0025(17) 0.0034(17) -0.0017(19)
C15 0.027(3) 0.027(3) 0.024(3) -0.002(2) 0.001(2) -0.013(2)
C12 0.031(3) 0.024(3) 0.010(2) 0.0008(18) -0.002(2) -0.006(2)
C10 0.024(3) 0.026(3) 0.026(3) 0.002(2) -0.006(2) -0.004(2)
C8 0.016(2) 0.020(2) 0.018(2) -0.0063(18) -0.0008(19) 0.0016(19)
C2 0.013(2) 0.021(2) 0.014(2) -0.0056(18) 0.0046(18) -0.0011(18)
C11 0.025(3) 0.022(3) 0.030(3) 0.002(2) -0.001(2) -0.003(2)
C13 0.024(3) 0.029(3) 0.028(3) -0.005(2) 0.005(2) -0.006(2)

loop_
_atom_type_symbol
_atom_type_description
_atom_type_scat_dispersion_real
_atom_type_scat_dispersion_imag
_atom_type_scat_source
C C 0.0033 0.0016 'International Tables Vol C Tables 4.2.6.8 and 6.1.1.4'
H H 0.0000 0.0000 'International Tables Vol C Tables 4.2.6.8 and 6.1.1.4'
N N 0.0061 0.0033 'International Tables Vol C Tables 4.2.6.8 and 6.1.1.4'
O O 0.0106 0.0060 'International Tables Vol C Tables 4.2.6.8 and 6.1.1.4'
Zn Zn 0.2839 1.4301 'International Tables Vol C Tables 4.2.6.8 and 6.1.1.4'

loop_
_geom_angle_atom_site_label_1
_geom_angle_atom_site_label_2
_geom_angle_atom_site_label_3
_geom_angle
O4 Zn1 N7 129.66(16)
O4 Zn1 O1W 99.73(16)
N7 Zn1 O1W 99.45(16)
O4 Zn1 O1 113.03(15)
N7 Zn1 O1 112.40(16)
O1W Zn1 O1 91.70(15)
O4 Zn1 O2 89.01(14)
N7 Zn1 O2 95.78(16)
O1W Zn1 O2 151.10(15)
O1 Zn1 O2 59.69(13)
O4 Zn1 C12 101.00(15)
N7 Zn1 C12 107.09(17)
O1W Zn1 C12 122.10(17)
O1 Zn1 C12 30.64(16)
O2 Zn1 C12 29.10(16)
C12 O2 Zn1 85.0(3)
C8 N9 C4 106.6(4)
C8 N9 C9 127.8(4)
C4 N9 C9 125.1(4)
C4 N3 C2 112.3(4)
C12 O1 Zn1 95.0(3)
C14 O4 Zn1 115.3(3)
N9 C9 C10 112.4(4)
C8 N7 C5 105.3(4)
C8 N7 Zn1 128.8(3)
C5 N7 Zn1 125.8(3)
N1 C6 C5 119.4(4)
N3 C4 N9 126.6(4)
N3 C4 C5 126.8(4)
N9 C4 C5 106.6(4)
C6 N1 C2 119.6(4)
O3 C14 O4 122.5(5)
O3 C14 C15 121.1(5)
O4 C14 C15 116.4(4)
C4 C5 C6 116.4(4)
C4 C5 N7 108.2(4)
C6 C5 N7 135.4(4)
O2 C12 O1 120.1(5)
O2 C12 C13 121.8(5)
O1 C12 C13 118.2(5)
O2 C12 Zn1 65.9(3)
O1 C12 Zn1 54.3(2)
C13 C12 Zn1 170.8(4)
C11 C10 C9 110.0(4)
N7 C8 N9 113.3(4)
N2 C2 N3 117.5(4)
N2 C2 N1 116.9(4)
N3 C2 N1 125.5(4)

loop_
_geom_bond_atom_site_label_1
_geom_bond_atom_site_label_2
_geom_bond_distance
Zn1 O4 1.960(3)
Zn1 N7 2.009(4)
Zn1 O1W 2.049(4)
Zn1 O1 2.073(4)
Zn1 O2 2.330(4)
Zn1 C12 2.543(5)
O2 C12 1.242(7)
O3 C14 1.237(6)
N9 C8 1.349(6)
N9 C4 1.375(6)
N9 C9 1.473(6)
N3 C4 1.332(6)
N3 C2 1.363(7)
O1 C12 1.301(7)
O4 C14 1.280(6)
C9 C10 1.521(7)
N7 C8 1.312(7)
N7 C5 1.403(6)
C6 N1 1.326(6)
C6 C5 1.393(7)
C4 C5 1.391(7)
N2 C2 1.341(6)
N1 C2 1.366(7)
C14 C15 1.485(7)
C12 C13 1.500(7)
C10 C11 1.508(7)
